data_7714925
loop_
_publ_author_name
'Biskup, David'
'Schnakenburg, Gregor'
'Espinosa Ferao, Arturo'
'Streubel, Rainer'

_publ_section_title
;
 Access to ligand-stabilized PH-containing phosphenium complexes.
;
_journal_issue 6
_journal_name_full 'Dalton transactions (Cambridge, England : 2003)'
_journal_page_first 2517
_journal_page_last 2525
_journal_paper_doi 10.1039/d3dt03869f
_journal_volume 53
_journal_year 2024
_chemical_formula_moiety 'C28 H22 N2 O5 P W'
_chemical_formula_sum 'C28 H22 N2 O5 P W'
_chemical_formula_weight 681.29
_chemical_name_systematic DB-568
_space_group_crystal_system monoclinic
_space_group_IT_number 14
_space_group_name_Hall '-P 2yn'
_space_group_name_H-M_alt 'P 1 21/n 1'
_atom_sites_solution_hydrogens mixed
_atom_sites_solution_primary dual
_audit_creation_date 2022-12-01
_audit_creation_method
;
Olex2 1.2
(compiled 2018.05.29 svn.r3508 for OlexSys, GUI svn.r5506)
;
_audit_update_record
;
2023-10-23 deposited with the CCDC.	2024-01-05 downloaded from the CCDC.
;
_cell_angle_alpha 90
_cell_angle_beta 97.490(2)
_cell_angle_gamma 90
_cell_formula_units_Z 4
_cell_length_a 9.9563(5)
_cell_length_b 34.958(2)
_cell_length_c 16.3809(13)
_cell_measurement_reflns_used 9666
_cell_measurement_temperature 100
_cell_measurement_theta_max 30.433
_cell_measurement_theta_min 2.575
_cell_volume 5652.8(6)
_computing_cell_refinement 'SAINT V8.40B (?, 2016)'
_computing_data_reduction 'SAINT V8.40B (?, 2016)'
_computing_molecular_graphics 'Olex2 (Dolomanov et al., 2009)'
_computing_publication_material 'Olex2 (Dolomanov et al., 2009)'
_computing_structure_refinement 'XL (Sheldrick, 2008)'
_computing_structure_solution 'XT (Sheldrick, 2015)'
_diffrn_ambient_temperature 100.0
_diffrn_detector 'Bruker Photon100 detector'
_diffrn_detector_area_resol_mean 7.9
_diffrn_detector_type 'CMOS area detector'
_diffrn_measured_fraction_theta_full 0.998
_diffrn_measured_fraction_theta_max 0.999
_diffrn_measurement_device 'three-circle diffractometer'
_diffrn_measurement_device_type 'Bruker D8 Venture'
_diffrn_measurement_method '\w and \f scans'
_diffrn_radiation_monochromator 'mirror optics'
_diffrn_radiation_probe x-ray
_diffrn_radiation_type MoK\a
_diffrn_radiation_wavelength 0.71073
_diffrn_reflns_av_R_equivalents 0.0502
_diffrn_reflns_av_unetI/netI 0.0241
_diffrn_reflns_Laue_measured_fraction_full 0.998
_diffrn_reflns_Laue_measured_fraction_max 0.999
_diffrn_reflns_limit_h_max 13
_diffrn_reflns_limit_h_min -12
_diffrn_reflns_limit_k_max 46
_diffrn_reflns_limit_k_min -46
_diffrn_reflns_limit_l_max 21
_diffrn_reflns_limit_l_min -21
_diffrn_reflns_number 137230
_diffrn_reflns_point_group_measured_fraction_full 0.998
_diffrn_reflns_point_group_measured_fraction_max 0.999
_diffrn_reflns_theta_full 25.242
_diffrn_reflns_theta_max 27.999
_diffrn_reflns_theta_min 2.144
_diffrn_source 'microfocus sealed X-ray tube'
_diffrn_source_type 'Incoatec I\ms'
_exptl_absorpt_coefficient_mu 2.091
_exptl_absorpt_correction_T_max 0.7461
_exptl_absorpt_correction_T_min 0.6491
_exptl_absorpt_correction_type multi-scan
_exptl_absorpt_process_details
'SADABS-2016/2 (Bruker,2016/2) was used for absorption correction. wR2(int) was 0.0931 before and 0.0548 after correction. The Ratio of minimum to maximum transmission is 0.8700. The \l/2 correction factor is Not present.'
_exptl_crystal_colour 'clear colourless'
_exptl_crystal_colour_lustre clear
_exptl_crystal_colour_primary colourless
_exptl_crystal_density_diffrn 0.801
_exptl_crystal_description block
_exptl_crystal_F_000 1332
_exptl_crystal_size_max 0.12
_exptl_crystal_size_mid 0.09
_exptl_crystal_size_min 0.05
_refine_diff_density_max 2.265
_refine_diff_density_min -1.883
_refine_diff_density_rms 0.249
_refine_ls_extinction_method none
_refine_ls_goodness_of_fit_ref 1.032
_refine_ls_hydrogen_treatment mixed
_refine_ls_matrix_type full
_refine_ls_number_parameters 369
_refine_ls_number_reflns 13629
_refine_ls_number_restraints 268
_refine_ls_restrained_S_all 1.025
_refine_ls_R_factor_all 0.0870
_refine_ls_R_factor_gt 0.0824
_refine_ls_shift/su_max 0.003
_refine_ls_shift/su_mean 0.000
_refine_ls_structure_factor_coef Fsqd
_refine_ls_weighting_details 'w=1/[\s^2^(Fo^2^)+(0.1194P)^2^+96.5095P] where P=(Fo^2^+2Fc^2^)/3'
_refine_ls_weighting_scheme calc
_refine_ls_wR_factor_gt 0.2406
_refine_ls_wR_factor_ref 0.2447
_reflns_Friedel_coverage 0.000
_reflns_number_gt 12411
_reflns_number_total 13629
_reflns_threshold_expression 'I > 2\s(I)'
_cod_data_source_file d3dt03869f2.cif
_cod_data_source_block 11c
_cod_depositor_comments 'Adding full bibliography for 7714921--7714928.cif.'
_cod_database_code 7714925
_shelx_shelxl_version_number 2017/1
_shelx_space_group_comment
;
The symmetry employed for this shelxl refinement is uniquely defined
by the following loop, which should always be used as a source of
symmetry information in preference to the above space-group names.
They are only intended as comments.
;
_shelx_estimated_absorpt_t_max 0.903
_shelx_estimated_absorpt_t_min 0.787
_olex2_refinement_description
;
1. Fixed Uiso
 At 1.2 times of:
  All C(H) groups, All P(H) groups
 At 1.5 times of:
  All C(H,H,H) groups
2. Restrained distances
 P-H
 1.43 with sigma of 0.001
 W-H
 3 with sigma of 0.01
 H-N1
 3.3 with sigma of 0.1
 C5-H
 2.9 with sigma of 0.1
3. Uiso/Uaniso restraints and constraints
C12 \\sim C12S \\sim C13 \\sim C13S \\sim C14 \\sim C14S \\sim C15 \\sim C15S
\\sim C16 \\sim C16S \\sim C17 \\sim C17S: within 2A with sigma of 0.001 and
sigma for terminal atoms of 0.002
Uanis(C16) \\sim Ueq, Uanis(C15) \\sim Ueq: with sigma of 0.001 and sigma for
terminal atoms of 0.002
Uanis(O1) \\sim Ueq, Uanis(C25) \\sim Ueq, Uanis(O2) \\sim Ueq, Uanis(C28)
\\sim Ueq: with sigma of 0.001 and sigma for terminal atoms of 0.002
Uanis(C14) \\sim Ueq, Uanis(C14S) \\sim Ueq, Uanis(C15S) \\sim Ueq, Uanis(C13)
\\sim Ueq, Uanis(C17) \\sim Ueq, Uanis(C16S) \\sim Ueq: with sigma of 0.001 and
sigma for terminal atoms of 0.002
Uanis(C22) \\sim Ueq: with sigma of 0.001 and sigma for terminal atoms of 0.002
Uanis(C17) \\sim Ueq: with sigma of 0.001 and sigma for terminal atoms of 0.002
4. Others
 Sof(C16S)=Sof(H16S)=Sof(C15S)=Sof(H15S)=Sof(C14S)=Sof(H14S)=Sof(C13S)=
 Sof(H13S)=Sof(C12S)=Sof(C17S)=Sof(H17S)=1-FVAR(1)
 Sof(C12)=Sof(C17)=Sof(H17)=Sof(C16)=Sof(H16)=Sof(C15)=Sof(H15)=Sof(C14)=
 Sof(H14)=Sof(C13)=Sof(H13)=FVAR(1)
5.a Aromatic/amide H refined with riding coordinates:
 C1(H1), C2(H2), C3(H3), C7(H7), C8(H8), C9(H9), C10(H10), C11(H11), C17(H17),
 C16(H16), C15(H15), C14(H14), C13(H13), C16S(H16S), C15S(H15S), C14S(H14S),
 C13S(H13S), C17S(H17S), C19(H19), C20(H20), C21(H21), C22(H22), C23(H23)
5.b Fitted hexagon refined as free rotating group:
 C12(C17,C16,C15,C14,C13), C16S(C15S,C14S,C13S,C12S,C17S)
5.c Idealised Me refined as rotating group:
 C4(H4A,H4B,H4C)
;
_olex2_submission_special_instructions 'No special instructions were received'

loop_
_space_group_symop_operation_xyz
'x, y, z'
'-x+1/2, y+1/2, -z+1/2'
'-x, -y, -z'
'x-1/2, -y-1/2, z-1/2'

loop_
_atom_site_label
_atom_site_type_symbol
_atom_site_fract_x
_atom_site_fract_y
_atom_site_fract_z
_atom_site_U_iso_or_equiv
_atom_site_adp_type
_atom_site_occupancy
_atom_site_site_symmetry_order
_atom_site_calc_flag
_atom_site_refinement_flags_posn
_atom_site_refinement_flags_adp
_atom_site_refinement_flags_occupancy
_atom_site_disorder_assembly
_atom_site_disorder_group
W W 0.50570(3) 0.44690(2) 0.64362(2) 0.03143(12) Uani 1 1 d D . . . .
P P 0.32121(16) 0.40887(5) 0.68971(10) 0.0175(3) Uani 1 1 d D . . . .
H H 0.390(2) 0.3987(14) 0.7688(14) 0.021 Uiso 1 1 d DR . . . .
O1 O 0.7644(8) 0.4880(2) 0.5892(5) 0.0572(19) Uani 1 1 d . U . . .
O2 O 0.6560(11) 0.3668(3) 0.6608(6) 0.074(3) Uani 1 1 d . U . . .
O3 O 0.6272(8) 0.4634(2) 0.8305(6) 0.056(2) Uani 1 1 d . . . . .
O4 O 0.3654(6) 0.52926(16) 0.6326(4) 0.0344(13) Uani 1 1 d . . . . .
O5 O 0.3895(10) 0.4327(3) 0.4560(6) 0.067(2) Uani 1 1 d . . . . .
N1 N 0.2855(6) 0.36723(16) 0.6277(4) 0.0209(11) Uani 1 1 d D . . . .
N2 N 0.2194(7) 0.32985(18) 0.5228(4) 0.0278(13) Uani 1 1 d . . . . .
C1 C 0.2213(7) 0.3658(2) 0.5497(5) 0.0245(14) Uani 1 1 d . . . . .
H1 H 0.183451 0.387143 0.518968 0.029 Uiso 1 1 calc R . . . .
C2 C 0.2871(9) 0.3069(2) 0.5860(5) 0.0322(17) Uani 1 1 d . . . . .
H2 H 0.302230 0.280157 0.583759 0.039 Uiso 1 1 calc R . . . .
C3 C 0.3258(8) 0.3299(2) 0.6492(5) 0.0297(16) Uani 1 1 d . . . . .
H3 H 0.373252 0.322148 0.700618 0.036 Uiso 1 1 calc R . . . .
C4 C 0.1576(13) 0.3181(3) 0.4416(6) 0.051(3) Uani 1 1 d . . . . .
H4A H 0.222788 0.303081 0.415002 0.076 Uiso 1 1 calc GR . . . .
H4B H 0.130859 0.340788 0.408285 0.076 Uiso 1 1 calc GR . . . .
H4C H 0.077372 0.302460 0.446650 0.076 Uiso 1 1 calc GR . . . .
C5 C 0.1476(7) 0.42698(19) 0.7126(4) 0.0185(12) Uani 1 1 d D . . . .
C6 C 0.0612(7) 0.42775(19) 0.6264(4) 0.0192(12) Uani 1 1 d . . . . .
C7 C 0.0957(7) 0.4523(2) 0.5642(4) 0.0207(13) Uani 1 1 d . . . . .
H7 H 0.167899 0.469984 0.576419 0.025 Uiso 1 1 calc R . . . .
C8 C 0.0259(8) 0.4510(2) 0.4855(5) 0.0260(14) Uani 1 1 d . . . . .
H8 H 0.051354 0.467550 0.444249 0.031 Uiso 1 1 calc R . . . .
C9 C -0.0818(8) 0.4254(2) 0.4661(5) 0.0298(16) Uani 1 1 d . . . . .
H9 H -0.128921 0.424874 0.411832 0.036 Uiso 1 1 calc R . . . .
C10 C -0.1202(8) 0.4010(2) 0.5256(6) 0.0316(16) Uani 1 1 d . . . . .
H10 H -0.192929 0.383461 0.512823 0.038 Uiso 1 1 calc R . . . .
C11 C -0.0478(7) 0.40279(19) 0.6063(4) 0.0202(12) Uani 1 1 d . . . . .
H11 H -0.074384 0.386547 0.647897 0.024 Uiso 1 1 calc R . . . .
C12 C 0.0818(12) 0.4021(3) 0.7735(6) 0.0279(9) Uani 0.506(14) 1 d . U P A 1
C17 C -0.0063(12) 0.4215(2) 0.8181(7) 0.0282(9) Uani 0.506(14) 1 d G U P A 1
H17 H -0.022223 0.448035 0.809150 0.034 Uiso 0.506(14) 1 calc R . P A 1
C16 C -0.0710(12) 0.4020(3) 0.8759(7) 0.0283(9) Uani 0.506(14) 1 d G U P A 1
H16 H -0.131220 0.415317 0.906421 0.034 Uiso 0.506(14) 1 calc R . P A 1
C15 C -0.0477(11) 0.3632(3) 0.8890(6) 0.0283(9) Uani 0.506(14) 1 d G U P A 1
H15 H -0.091951 0.349907 0.928520 0.034 Uiso 0.506(14) 1 calc R . P A 1
C14 C 0.0404(11) 0.3438(3) 0.8444(7) 0.0282(9) Uani 0.506(14) 1 d G U P A 1
H14 H 0.056315 0.317215 0.853346 0.034 Uiso 0.506(14) 1 calc R . P A 1
C13 C 0.1051(11) 0.3632(3) 0.7866(7) 0.0280(9) Uani 0.506(14) 1 d G U P A 1
H13 H 0.165314 0.349932 0.756074 0.034 Uiso 0.506(14) 1 calc R . P A 1
C16S C -0.0233(13) 0.3906(3) 0.8946(6) 0.0283(9) Uani 0.494(14) 1 d . U P A 2
H16S H -0.063275 0.401531 0.938769 0.034 Uiso 0.494(14) 1 calc R . P A 2
C15S C -0.0162(12) 0.3511(3) 0.8868(6) 0.0283(9) Uani 0.494(14) 1 d G U P A 2
H15S H -0.051287 0.335007 0.925623 0.034 Uiso 0.494(14) 1 calc R . P A 2
C14S C 0.0422(11) 0.3352(2) 0.8221(7) 0.0281(9) Uani 0.494(14) 1 d G U P A 2
H14S H 0.047066 0.308172 0.816739 0.034 Uiso 0.494(14) 1 calc R . P A 2
C13S C 0.0935(12) 0.3588(3) 0.7652(6) 0.0280(9) Uani 0.494(14) 1 d G U P A 2
H13S H 0.133432 0.347861 0.721000 0.034 Uiso 0.494(14) 1 calc R . P A 2
C12S C 0.0864(12) 0.3983(3) 0.7730(6) 0.0279(9) Uani 0.494(14) 1 d G U P A 2
C17S C 0.0280(13) 0.4142(3) 0.8377(7) 0.0282(9) Uani 0.494(14) 1 d G U P A 2
H17S H 0.023093 0.441221 0.843028 0.034 Uiso 0.494(14) 1 calc R . P A 2
C18 C 0.1779(7) 0.46571(19) 0.7501(4) 0.0198(12) Uani 1 1 d . . . . .
C19 C 0.1037(9) 0.4979(2) 0.7266(5) 0.0299(16) Uani 1 1 d . . . . .
H19 H 0.030570 0.496642 0.683164 0.036 Uiso 1 1 calc R . . . .
C20 C 0.1370(11) 0.5327(2) 0.7674(6) 0.040(2) Uani 1 1 d . . . . .
H20 H 0.086578 0.555084 0.750432 0.049 Uiso 1 1 calc R . . . .
C21 C 0.2393(11) 0.5351(2) 0.8305(6) 0.041(2) Uani 1 1 d . . . . .
H21 H 0.260527 0.558864 0.857274 0.050 Uiso 1 1 calc R . . . .
C22 C 0.3098(10) 0.5037(3) 0.8545(6) 0.041(2) Uani 1 1 d . U . . .
H22 H 0.380723 0.505652 0.899083 0.049 Uiso 1 1 calc R . . . .
C23 C 0.2836(8) 0.4678(2) 0.8165(5) 0.0283(15) Uani 1 1 d . . . . .
H23 H 0.335026 0.445826 0.834856 0.034 Uiso 1 1 calc R . . . .
C24 C 0.6697(9) 0.4732(3) 0.6083(7) 0.042(2) Uani 1 1 d . . . . .
C25 C 0.6037(11) 0.3965(3) 0.6552(7) 0.047(2) Uani 1 1 d . U . . .
C26 C 0.5818(9) 0.4576(3) 0.7680(7) 0.039(2) Uani 1 1 d . . . . .
C27 C 0.4133(7) 0.4994(2) 0.6380(5) 0.0264(15) Uani 1 1 d . . . . .
C28 C 0.4329(10) 0.4372(3) 0.5250(6) 0.0383(18) Uani 1 1 d . U . . .

loop_
_atom_site_aniso_label
_atom_site_aniso_U_11
_atom_site_aniso_U_22
_atom_site_aniso_U_33
_atom_site_aniso_U_23
_atom_site_aniso_U_13
_atom_site_aniso_U_12
W 0.01820(17) 0.01620(16) 0.0616(2) 0.00475(12) 0.01161(14) 0.00028(10)
P 0.0151(7) 0.0130(7) 0.0240(8) 0.0012(6) 0.0012(6) 0.0000(6)
O1 0.053(2) 0.056(2) 0.063(2) 0.0010(18) 0.0113(18) -0.0006(18)
O2 0.072(3) 0.071(3) 0.081(3) 0.0010(19) 0.0122(19) 0.0027(19)
O3 0.037(4) 0.048(4) 0.078(6) -0.002(4) -0.010(4) -0.008(3)
O4 0.031(3) 0.018(2) 0.055(4) 0.006(2) 0.007(3) 0.002(2)
O5 0.085(6) 0.057(5) 0.063(5) -0.005(4) 0.029(5) -0.027(5)
N1 0.018(3) 0.017(3) 0.027(3) 0.006(2) 0.005(2) 0.003(2)
N2 0.032(3) 0.020(3) 0.033(3) -0.009(2) 0.007(3) -0.004(2)
C1 0.027(3) 0.018(3) 0.029(3) -0.004(3) 0.004(3) 0.004(3)
C2 0.043(5) 0.015(3) 0.039(4) -0.001(3) 0.009(3) 0.000(3)
C3 0.034(4) 0.014(3) 0.040(4) 0.002(3) -0.001(3) 0.004(3)
C4 0.072(7) 0.044(5) 0.034(5) -0.022(4) -0.003(4) 0.003(5)
C5 0.019(3) 0.017(3) 0.019(3) 0.000(2) 0.002(2) 0.000(2)
C6 0.018(3) 0.017(3) 0.022(3) 0.001(2) 0.002(2) -0.001(2)
C7 0.016(3) 0.022(3) 0.024(3) 0.002(2) 0.004(2) -0.001(2)
C8 0.031(4) 0.022(3) 0.024(3) 0.006(3) 0.004(3) 0.002(3)
C9 0.036(4) 0.026(4) 0.025(3) 0.003(3) -0.008(3) 0.000(3)
C10 0.022(3) 0.021(3) 0.049(5) -0.001(3) -0.001(3) -0.004(3)
C11 0.018(3) 0.016(3) 0.027(3) 0.004(2) 0.000(2) -0.005(2)
C12 0.0277(10) 0.0281(10) 0.0279(10) 0.0008(6) 0.0037(6) 0.0000(6)
C17 0.0280(10) 0.0282(10) 0.0282(10) 0.0006(5) 0.0036(6) 0.0000(5)
C16 0.0282(10) 0.0284(10) 0.0284(10) 0.0005(5) 0.0037(5) 0.0000(5)
C15 0.0281(10) 0.0284(10) 0.0284(10) 0.0004(5) 0.0037(5) 0.0000(5)
C14 0.0280(10) 0.0282(10) 0.0282(10) 0.0004(5) 0.0037(5) 0.0001(5)
C13 0.0279(10) 0.0282(10) 0.0280(10) 0.0006(5) 0.0037(6) 0.0000(5)
C16S 0.0282(10) 0.0284(10) 0.0284(10) 0.0004(5) 0.0037(5) 0.0000(5)
C15S 0.0281(10) 0.0283(10) 0.0283(10) 0.0004(5) 0.0037(5) 0.0000(5)
C14S 0.0280(10) 0.0282(10) 0.0282(10) 0.0005(5) 0.0037(5) 0.0000(5)
C13S 0.0278(10) 0.0282(10) 0.0281(10) 0.0007(6) 0.0037(6) 0.0000(6)
C12S 0.0277(10) 0.0281(10) 0.0279(10) 0.0008(6) 0.0037(6) 0.0000(6)
C17S 0.0280(10) 0.0283(10) 0.0282(10) 0.0007(6) 0.0036(6) 0.0000(6)
C18 0.021(3) 0.018(3) 0.020(3) 0.000(2) 0.000(2) 0.001(2)
C19 0.036(4) 0.031(4) 0.023(3) -0.003(3) 0.006(3) 0.013(3)
C20 0.059(6) 0.016(3) 0.048(5) -0.003(3) 0.013(4) 0.010(4)
C21 0.065(6) 0.022(4) 0.037(4) -0.008(3) 0.007(4) 0.001(4)
C22 0.041(2) 0.040(2) 0.041(2) -0.0007(10) 0.0040(10) -0.0006(10)
C23 0.026(3) 0.027(4) 0.029(4) -0.002(3) -0.008(3) 0.001(3)
C24 0.023(4) 0.034(4) 0.069(6) 0.003(4) 0.011(4) 0.000(3)
C25 0.046(2) 0.046(2) 0.048(2) 0.0002(10) 0.0062(10) 0.0001(10)
C26 0.023(4) 0.032(4) 0.060(6) 0.010(4) -0.009(4) -0.006(3)
C27 0.016(3) 0.023(3) 0.040(4) -0.007(3) 0.003(3) -0.007(3)
C28 0.039(2) 0.038(2) 0.039(2) 0.0004(10) 0.0071(10) -0.0001(10)

loop_
_atom_type_symbol
_atom_type_description
_atom_type_scat_dispersion_real
_atom_type_scat_dispersion_imag
_atom_type_scat_source
C C 0.0033 0.0016 'International Tables Vol C Tables 4.2.6.8 and 6.1.1.4'
H H 0.0000 0.0000 'International Tables Vol C Tables 4.2.6.8 and 6.1.1.4'
N N 0.0061 0.0033 'International Tables Vol C Tables 4.2.6.8 and 6.1.1.4'
O O 0.0106 0.0060 'International Tables Vol C Tables 4.2.6.8 and 6.1.1.4'
P P 0.1023 0.0942 'International Tables Vol C Tables 4.2.6.8 and 6.1.1.4'
W W -0.8490 6.8722 'International Tables Vol C Tables 4.2.6.8 and 6.1.1.4'

loop_
_geom_angle_atom_site_label_1
_geom_angle_atom_site_label_2
_geom_angle_atom_site_label_3
_geom_angle
_geom_angle_site_symmetry_1
_geom_angle_site_symmetry_3
_geom_angle_publ_flag
C24 W P 174.0(3) . . ?
C24 W C26 89.7(4) . . ?
C24 W C27 87.4(3) . . ?
C25 W P 82.5(3) . . ?
C25 W C24 91.5(4) . . ?
C25 W C26 87.5(4) . . ?
C25 W C27 176.5(4) . . ?
C25 W C28 93.0(4) . . ?
C26 W P 89.3(2) . . ?
C27 W P 98.6(2) . . ?
C27 W C26 89.2(3) . . ?
C28 W P 90.9(3) . . ?
C28 W C24 90.1(4) . . ?
C28 W C26 179.5(4) . . ?
C28 W C27 90.3(4) . . ?
W P H 97.0(5) . . ?
N1 P W 111.5(2) . . ?
N1 P H 110(2) . . ?
N1 P C5 105.2(3) . . ?
C5 P W 127.4(2) . . ?
C5 P H 104.1(17) . . ?
C1 N1 P 127.0(5) . . ?
C1 N1 C3 106.8(6) . . ?
C3 N1 P 126.1(5) . . ?
C1 N2 C2 108.0(6) . . ?
C1 N2 C4 123.9(7) . . ?
C2 N2 C4 128.2(7) . . ?
N1 C1 H1 125.3 . . ?
N2 C1 N1 109.4(6) . . ?
N2 C1 H1 125.3 . . ?
N2 C2 H2 126.5 . . ?
C3 C2 N2 107.0(7) . . ?
C3 C2 H2 126.5 . . ?
N1 C3 H3 125.6 . . ?
C2 C3 N1 108.9(7) . . ?
C2 C3 H3 125.6 . . ?
N2 C4 H4A 109.5 . . ?
N2 C4 H4B 109.5 . . ?
N2 C4 H4C 109.5 . . ?
H4A C4 H4B 109.5 . . ?
H4A C4 H4C 109.5 . . ?
H4B C4 H4C 109.5 . . ?
C6 C5 P 103.5(4) . . ?
C6 C5 C12S 111.4(6) . . ?
C12 C5 P 114.3(6) . . ?
C12 C5 C6 111.5(7) . . ?
C12S C5 P 110.0(6) . . ?
C18 C5 P 103.9(4) . . ?
C18 C5 C6 114.4(5) . . ?
C18 C5 C12 109.0(6) . . ?
C18 C5 C12S 112.9(6) . . ?
C7 C6 C5 120.6(6) . . ?
C11 C6 C5 121.6(6) . . ?
C11 C6 C7 117.7(6) . . ?
C6 C7 H7 119.5 . . ?
C8 C7 C6 120.9(6) . . ?
C8 C7 H7 119.5 . . ?
C7 C8 H8 119.7 . . ?
C7 C8 C9 120.7(7) . . ?
C9 C8 H8 119.7 . . ?
C8 C9 H9 119.8 . . ?
C10 C9 C8 120.4(7) . . ?
C10 C9 H9 119.8 . . ?
C9 C10 H10 120.9 . . ?
C9 C10 C11 118.2(7) . . ?
C11 C10 H10 120.9 . . ?
C6 C11 C10 122.0(6) . . ?
C6 C11 H11 119.0 . . ?
C10 C11 H11 119.0 . . ?
C17 C12 C5 114.6(7) . . ?
C17 C12 C13 120.0 . . ?
C13 C12 C5 125.4(7) . . ?
C12 C17 H17 120.0 . . ?
C12 C17 C16 120.0 . . ?
C16 C17 H17 120.0 . . ?
C17 C16 H16 120.0 . . ?
C15 C16 C17 120.0 . . ?
C15 C16 H16 120.0 . . ?
C16 C15 H15 120.0 . . ?
C16 C15 C14 120.0 . . ?
C14 C15 H15 120.0 . . ?
C15 C14 H14 120.0 . . ?
C15 C14 C13 120.0 . . ?
C13 C14 H14 120.0 . . ?
C12 C13 H13 120.0 . . ?
C14 C13 C12 120.0 . . ?
C14 C13 H13 120.0 . . ?
C15S C16S H16S 120.0 . . ?
C15S C16S C17S 120.0 . . ?
C17S C16S H16S 120.0 . . ?
C16S C15S H15S 120.0 . . ?
C14S C15S C16S 120.0 . . ?
C14S C15S H15S 120.0 . . ?
C15S C14S H14S 120.0 . . ?
C15S C14S C13S 120.0 . . ?
C13S C14S H14S 120.0 . . ?
C14S C13S H13S 120.0 . . ?
C12S C13S C14S 120.0 . . ?
C12S C13S H13S 120.0 . . ?
C13S C12S C5 122.9(7) . . ?
C13S C12S C17S 120.0 . . ?
C17S C12S C5 117.1(7) . . ?
C16S C17S H17S 120.0 . . ?
C12S C17S C16S 120.0 . . ?
C12S C17S H17S 120.0 . . ?
C19 C18 C5 123.5(6) . . ?
C19 C18 C23 119.6(7) . . ?
C23 C18 C5 116.8(6) . . ?
C18 C19 H19 120.3 . . ?
C18 C19 C20 119.4(8) . . ?
C20 C19 H19 120.3 . . ?
C19 C20 H20 119.3 . . ?
C21 C20 C19 121.4(8) . . ?
C21 C20 H20 119.3 . . ?
C20 C21 H21 120.4 . . ?
C22 C21 C20 119.3(8) . . ?
C22 C21 H21 120.4 . . ?
C21 C22 H22 118.6 . . ?
C21 C22 C23 122.8(9) . . ?
C23 C22 H22 118.6 . . ?
C18 C23 H23 121.3 . . ?
C22 C23 C18 117.5(7) . . ?
C22 C23 H23 121.3 . . ?
O1 C24 W 179.0(10) . . ?
O2 C25 W 177.7(10) . . ?
O3 C26 W 176.3(9) . . ?
O4 C27 W 177.1(7) . . ?
O5 C28 W 178.0(9) . . ?

loop_
_geom_bond_atom_site_label_1
_geom_bond_atom_site_label_2
_geom_bond_distance
_geom_bond_site_symmetry_2
_geom_bond_publ_flag
W P 2.4643(17) . ?
W C24 2.023(9) . ?
W C25 2.012(11) . ?
W C26 2.113(10) . ?
W C27 2.051(8) . ?
W C28 2.013(10) . ?
P H 1.4301(10) . ?
P N1 1.784(6) . ?
P C5 1.923(7) . ?
O1 C24 1.153(12) . ?
O2 C25 1.158(14) . ?
O3 C26 1.083(12) . ?
O4 C27 1.145(10) . ?
O5 C28 1.166(13) . ?
N1 C1 1.352(9) . ?
N1 C3 1.398(9) . ?
N2 C1 1.331(9) . ?
N2 C2 1.409(11) . ?
N2 C4 1.451(11) . ?
C1 H1 0.9500 . ?
C2 H2 0.9500 . ?
C2 C3 1.325(11) . ?
C3 H3 0.9500 . ?
C4 H4A 0.9800 . ?
C4 H4B 0.9800 . ?
C4 H4C 0.9800 . ?
C5 C6 1.555(9) . ?
C5 C12 1.534(10) . ?
C5 C12S 1.586(10) . ?
C5 C18 1.501(9) . ?
C6 C7 1.409(9) . ?
C6 C11 1.398(9) . ?
C7 H7 0.9500 . ?
C7 C8 1.382(10) . ?
C8 H8 0.9500 . ?
C8 C9 1.399(11) . ?
C9 H9 0.9500 . ?
C9 C10 1.388(12) . ?
C10 H10 0.9500 . ?
C10 C11 1.422(11) . ?
C11 H11 0.9500 . ?
C12 C17 1.3900 . ?
C12 C13 1.3900 . ?
C17 H17 0.9500 . ?
C17 C16 1.3900 . ?
C16 H16 0.9500 . ?
C16 C15 1.3900 . ?
C15 H15 0.9500 . ?
C15 C14 1.3900 . ?
C14 H14 0.9500 . ?
C14 C13 1.3900 . ?
C13 H13 0.9500 . ?
C16S H16S 0.9500 . ?
C16S C15S 1.3900 . ?
C16S C17S 1.3900 . ?
C15S H15S 0.9500 . ?
C15S C14S 1.3900 . ?
C14S H14S 0.9500 . ?
C14S C13S 1.3900 . ?
C13S H13S 0.9500 . ?
C13S C12S 1.3900 . ?
C12S C17S 1.3900 . ?
C17S H17S 0.9500 . ?
C18 C19 1.373(10) . ?
C18 C23 1.413(9) . ?
C19 H19 0.9500 . ?
C19 C20 1.409(12) . ?
C20 H20 0.9500 . ?
C20 C21 1.355(14) . ?
C21 H21 0.9500 . ?
C21 C22 1.334(13) . ?
C22 H22 0.9500 . ?
C22 C23 1.411(12) . ?
C23 H23 0.9500 . ?

loop_
_smtbx_masks_void_nr
_smtbx_masks_void_average_x
_smtbx_masks_void_average_y
_smtbx_masks_void_average_z
_smtbx_masks_void_volume
_smtbx_masks_void_count_electrons
_smtbx_masks_void_content
1 -0.862 -0.166 -0.941 3490.7 303.8 ?
